data_2224487
loop_
_publ_author_name
'Covaci, Ancu\,ta'
'Ra\,t, Ciprian I.'
'Silvestru, Cristian'

_publ_section_title
;
 [2-(4-Methylpiperazin-1-ylmethyl)phenyl]diphenylphosphane
;
_journal_coeditor_code WM2285
_journal_issue 12
_journal_name_full 'Acta Crystallographica Section E'
_journal_page_first o3193
_journal_paper_doi 10.1107/S1600536809049526
_journal_volume 65
_journal_year 2009
_chemical_formula_iupac 'C24 H27 N2 P1'
_chemical_formula_moiety 'C24 H27 N2 P1'
_chemical_formula_sum 'C24 H27 N2 P'
_chemical_formula_weight 374.45
_chemical_melting_point 342
_chemical_name_systematic
;
[2-(4-Methylpiperazin-1-ylmethyl)phenyl]diphenylphosphane
;
_space_group_IT_number 14
_symmetry_cell_setting monoclinic
_symmetry_space_group_name_Hall '-P 2yn'
_symmetry_space_group_name_H-M 'P 1 21/n 1'
_atom_sites_solution_hydrogens geom
_atom_sites_solution_primary direct
_atom_sites_solution_secondary difmap
_audit_creation_method 'WinGX routine CIF_UPDATE'
_cell_angle_alpha 90
_cell_angle_beta 100.849(2)
_cell_angle_gamma 90
_cell_formula_units_Z 4
_cell_length_a 9.3689(10)
_cell_length_b 14.6735(16)
_cell_length_c 15.4362(16)
_cell_measurement_reflns_used 3207
_cell_measurement_temperature 297(2)
_cell_measurement_theta_max 23.9
_cell_measurement_theta_min 2.4
_cell_volume 2084.2(4)
_computing_cell_refinement 'SAINT-Plus (Bruker, 2001)'
_computing_data_collection 'SMART (Bruker, 2000)'
_computing_data_reduction 'SAINT-Plus (Bruker, 2001)'
_computing_molecular_graphics 'DIAMOND (Brandenburg, 2009)'
_computing_publication_material 'publCIF (Westrip, 2009)'
_computing_structure_refinement 'SHELXL97 (Sheldrick, 2008)'
_computing_structure_solution 'SHELXS97 (Sheldrick, 2008)'
_diffrn_ambient_temperature 297(2)
_diffrn_measured_fraction_theta_full 1
_diffrn_measured_fraction_theta_max 1
_diffrn_measurement_device_type 'Bruker SMART APEX CCD area-detector'
_diffrn_measurement_method '\f and \w'
_diffrn_radiation_monochromator graphite
_diffrn_radiation_source 'fine-focus sealed tube'
_diffrn_radiation_type MoK\a
_diffrn_radiation_wavelength 0.71073
_diffrn_reflns_av_R_equivalents 0.064
_diffrn_reflns_limit_h_max 11
_diffrn_reflns_limit_h_min -11
_diffrn_reflns_limit_k_max 17
_diffrn_reflns_limit_k_min -17
_diffrn_reflns_limit_l_max 18
_diffrn_reflns_limit_l_min -18
_diffrn_reflns_number 14906
_diffrn_reflns_theta_full 25
_diffrn_reflns_theta_max 25
_diffrn_reflns_theta_min 1.93
_diffrn_standards_number 0
_exptl_absorpt_coefficient_mu 0.142
_exptl_absorpt_correction_T_max 0.971
_exptl_absorpt_correction_T_min 0.959
_exptl_absorpt_correction_type multi-scan
_exptl_absorpt_process_details '(SADABS; Bruker, 2000)'
_exptl_crystal_colour colourless
_exptl_crystal_density_diffrn 1.193
_exptl_crystal_density_method 'not measured'
_exptl_crystal_description block
_exptl_crystal_F_000 800
_exptl_crystal_size_max 0.30
_exptl_crystal_size_mid 0.26
_exptl_crystal_size_min 0.21
_refine_diff_density_max 0.25
_refine_diff_density_min -0.25
_refine_ls_extinction_method none
_refine_ls_goodness_of_fit_ref 1.20
_refine_ls_hydrogen_treatment constr
_refine_ls_matrix_type full
_refine_ls_number_parameters 245
_refine_ls_number_reflns 3667
_refine_ls_number_restraints 0
_refine_ls_restrained_S_all 1.195
_refine_ls_R_factor_all 0.116
_refine_ls_R_factor_gt 0.085
_refine_ls_shift/su_max 0.001
_refine_ls_shift/su_mean 0
_refine_ls_structure_factor_coef Fsqd
_refine_ls_weighting_details 'calc w=1/[\s^2^(Fo^2^)+(0.0598P)^2^+1.2183P] where P=(Fo^2^+2Fc^2^)/3'
_refine_ls_weighting_scheme calc
_refine_ls_wR_factor_ref 0.178
_reflns_number_gt 2811
_reflns_number_total 3667
_reflns_threshold_expression I>2sigma(I)
_cod_data_source_file wm2285.cif
_cod_data_source_block I
_cod_original_sg_symbol_H-M 'P 21/n'
_cod_original_formula_sum 'C24 H27 N2 P1'
_cod_database_code 2224487
_cod_database_fobs_code 2224487

loop_
_symmetry_equiv_pos_as_xyz
'x, y, z'
'-x+1/2, y+1/2, -z+1/2'
'-x, -y, -z'
'x-1/2, -y-1/2, z-1/2'

loop_
_atom_site_type_symbol
_atom_site_label
_atom_site_fract_x
_atom_site_fract_y
_atom_site_fract_z
_atom_site_U_iso_or_equiv
_atom_site_adp_type
_atom_site_calc_flag
_atom_site_refinement_flags
_atom_site_occupancy
_atom_site_disorder_assembly
_atom_site_disorder_group
C C1 0.6682(4) 0.5851(2) 0.1668(3) 0.0428(9) Uani d . 1 . .
C C2 0.5236(4) 0.6120(2) 0.1377(3) 0.0486(10) Uani d . 1 . .
C C3 0.4311(5) 0.6148(3) 0.1980(4) 0.0666(13) Uani d . 1 . .
H H3 0.3349 0.6325 0.1794 0.08 Uiso calc R 1 . .
C C4 0.4792(6) 0.5920(3) 0.2845(4) 0.0783(16) Uani d . 1 . .
H H4 0.4153 0.5936 0.3239 0.094 Uiso calc R 1 . .
C C5 0.6207(6) 0.5670(3) 0.3133(3) 0.0731(14) Uani d . 1 . .
H H5 0.6535 0.5525 0.3724 0.088 Uiso calc R 1 . .
C C6 0.7139(5) 0.5633(3) 0.2549(3) 0.0542(11) Uani d . 1 . .
H H6 0.8099 0.5459 0.2749 0.065 Uiso calc R 1 . .
C C7 0.4705(4) 0.6395(3) 0.0433(3) 0.0541(11) Uani d . 1 . .
H H7A 0.4805 0.5884 0.0049 0.065 Uiso calc R 1 . .
H H7B 0.3683 0.6554 0.0348 0.065 Uiso calc R 1 . .
C C8 0.5243(4) 0.7993(2) 0.0655(3) 0.0516(10) Uani d . 1 . .
H H8A 0.5466 0.7889 0.1287 0.062 Uiso calc R 1 . .
H H8B 0.4223 0.8152 0.0494 0.062 Uiso calc R 1 . .
C C9 0.6161(4) 0.8769(2) 0.0421(3) 0.0493(10) Uani d . 1 . .
H H9A 0.5953 0.9316 0.0726 0.059 Uiso calc R 1 . .
H H9B 0.7181 0.8623 0.0615 0.059 Uiso calc R 1 . .
C C10 0.6156(5) 0.8106(3) -0.0969(3) 0.0603(12) Uani d . 1 . .
H H10A 0.7175 0.7946 -0.0799 0.072 Uiso calc R 1 . .
H H10B 0.5951 0.8207 -0.1602 0.072 Uiso calc R 1 . .
C C11 0.5246(5) 0.7335(3) -0.0750(3) 0.0610(12) Uani d . 1 . .
H H11A 0.4226 0.7479 -0.0948 0.073 Uiso calc R 1 . .
H H11B 0.5463 0.679 -0.1055 0.073 Uiso calc R 1 . .
C C12 0.6772(5) 0.9677(3) -0.0734(3) 0.0725(14) Uani d . 1 . .
H H12A 0.6606 1.021 -0.0406 0.109 Uiso calc R 1 . .
H H12B 0.6525 0.9807 -0.1354 0.109 Uiso calc R 1 . .
H H12C 0.7777 0.9507 -0.0584 0.109 Uiso calc R 1 . .
C C13 0.8981(4) 0.6775(2) 0.1019(2) 0.0374(9) Uani d . 1 . .
C C14 0.9778(4) 0.6993(3) 0.0381(3) 0.0526(10) Uani d . 1 . .
H H14 0.9738 0.6612 -0.0105 0.063 Uiso calc R 1 . .
C C15 1.0624(5) 0.7758(3) 0.0448(3) 0.0672(13) Uani d . 1 . .
H H15 1.1167 0.7885 0.0016 0.081 Uiso calc R 1 . .
C C16 1.0676(5) 0.8335(3) 0.1143(3) 0.0666(13) Uani d . 1 . .
H H16 1.1241 0.886 0.1183 0.08 Uiso calc R 1 . .
C C17 0.9895(5) 0.8137(3) 0.1778(3) 0.0626(12) Uani d . 1 . .
H H17 0.9931 0.853 0.2255 0.075 Uiso calc R 1 . .
C C18 0.9055(4) 0.7367(3) 0.1725(3) 0.0485(10) Uani d . 1 . .
H H18 0.8532 0.7241 0.2167 0.058 Uiso calc R 1 . .
C C19 0.9139(4) 0.4871(2) 0.1368(2) 0.0400(9) Uani d . 1 . .
C C20 1.0627(4) 0.4962(3) 0.1523(3) 0.0554(11) Uani d . 1 . .
H H20 1.1033 0.5516 0.1405 0.066 Uiso calc R 1 . .
C C21 1.1529(5) 0.4251(3) 0.1850(3) 0.0639(12) Uani d . 1 . .
H H21 1.2532 0.4328 0.1942 0.077 Uiso calc R 1 . .
C C22 1.0960(5) 0.3439(3) 0.2037(3) 0.0582(11) Uani d . 1 . .
H H22 1.157 0.2964 0.2269 0.07 Uiso calc R 1 . .
C C23 0.9485(5) 0.3325(3) 0.1881(3) 0.0546(11) Uani d . 1 . .
H H23 0.9091 0.2769 0.2004 0.065 Uiso calc R 1 . .
C C24 0.8585(4) 0.4026(2) 0.1544(2) 0.0461(10) Uani d . 1 . .
H H24 0.7585 0.3935 0.143 0.055 Uiso calc R 1 . .
N N1 0.5526(3) 0.7170(2) 0.0195(2) 0.0432(8) Uani d . 1 . .
N N2 0.5876(4) 0.8936(2) -0.0522(2) 0.0534(9) Uani d . 1 . .
P P1 0.78585(10) 0.57472(7) 0.08427(6) 0.0391(3) Uani d . 1 . .

loop_
_atom_site_aniso_label
_atom_site_aniso_U_11
_atom_site_aniso_U_22
_atom_site_aniso_U_33
_atom_site_aniso_U_12
_atom_site_aniso_U_13
_atom_site_aniso_U_23
C1 0.044(2) 0.032(2) 0.054(2) -0.0038(17) 0.0124(18) 0.0048(17)
C2 0.041(2) 0.032(2) 0.075(3) -0.0081(17) 0.017(2) -0.0027(19)
C3 0.053(3) 0.046(3) 0.109(4) -0.011(2) 0.037(3) 0.001(3)
C4 0.101(4) 0.046(3) 0.109(5) -0.006(3) 0.073(4) 0.006(3)
C5 0.109(4) 0.048(3) 0.072(3) 0.010(3) 0.043(3) 0.013(2)
C6 0.069(3) 0.044(2) 0.055(3) 0.009(2) 0.025(2) 0.007(2)
C7 0.037(2) 0.044(2) 0.075(3) -0.0056(18) -0.007(2) -0.005(2)
C8 0.056(3) 0.041(2) 0.059(3) 0.0023(19) 0.014(2) -0.0035(19)
C9 0.049(2) 0.036(2) 0.062(3) -0.0010(18) 0.010(2) -0.0048(19)
C10 0.071(3) 0.064(3) 0.045(2) -0.002(2) 0.008(2) 0.001(2)
C11 0.065(3) 0.056(3) 0.054(3) 0.001(2) -0.007(2) -0.009(2)
C12 0.072(3) 0.059(3) 0.091(4) 0.003(2) 0.029(3) 0.021(3)
C13 0.034(2) 0.037(2) 0.039(2) 0.0023(16) 0.0011(16) 0.0081(17)
C14 0.050(2) 0.054(3) 0.054(2) -0.002(2) 0.011(2) 0.004(2)
C15 0.059(3) 0.070(3) 0.076(3) -0.015(2) 0.022(3) 0.018(3)
C16 0.055(3) 0.056(3) 0.082(3) -0.019(2) -0.003(3) 0.012(3)
C17 0.066(3) 0.055(3) 0.061(3) -0.018(2) -0.004(2) -0.006(2)
C18 0.048(2) 0.050(2) 0.045(2) -0.0071(19) 0.0030(18) 0.0022(19)
C19 0.043(2) 0.041(2) 0.035(2) -0.0044(17) 0.0066(16) -0.0081(16)
C20 0.047(2) 0.049(3) 0.068(3) -0.001(2) 0.005(2) 0.002(2)
C21 0.042(2) 0.061(3) 0.084(3) 0.006(2) 0.001(2) 0.003(3)
C22 0.062(3) 0.047(3) 0.063(3) 0.015(2) 0.003(2) 0.005(2)
C23 0.073(3) 0.040(2) 0.053(3) 0.001(2) 0.018(2) 0.0044(19)
C24 0.045(2) 0.040(2) 0.054(2) -0.0047(18) 0.0112(19) -0.0038(18)
N1 0.0405(18) 0.0381(18) 0.0483(19) -0.0022(14) 0.0012(14) -0.0042(14)
N2 0.055(2) 0.046(2) 0.058(2) 0.0053(16) 0.0083(17) 0.0103(17)
P1 0.0366(5) 0.0398(6) 0.0404(6) -0.0027(4) 0.0058(4) 0.0008(4)

loop_
_atom_type_symbol
_atom_type_description
_atom_type_scat_dispersion_real
_atom_type_scat_dispersion_imag
_atom_type_scat_source
C C 0.0033 0.0016 'International Tables Vol C Tables 4.2.6.8 and 6.1.1.4'
H H 0 0 'International Tables Vol C Tables 4.2.6.8 and 6.1.1.4'
N N 0.0061 0.0033 'International Tables Vol C Tables 4.2.6.8 and 6.1.1.4'
P P 0.1023 0.0942 'International Tables Vol C Tables 4.2.6.8 and 6.1.1.4'

loop_
_geom_angle_atom_site_label_1
_geom_angle_atom_site_label_2
_geom_angle_atom_site_label_3
_geom_angle_site_symmetry_1
_geom_angle_site_symmetry_3
_geom_angle
_geom_angle_publ_flag
C6 C1 C2 . . 118.8(4) ?
C6 C1 P1 . . 123.1(3) ?
C2 C1 P1 . . 118.0(3) ?
C3 C2 C1 . . 118.8(4) ?
C3 C2 C7 . . 120.6(4) ?
C1 C2 C7 . . 120.6(4) ?
C4 C3 C2 . . 121.0(5) ?
C4 C3 H3 . . 119.5 ?
C2 C3 H3 . . 119.5 ?
C5 C4 C3 . . 120.3(4) ?
C5 C4 H4 . . 119.9 ?
C3 C4 H4 . . 119.9 ?
C4 C5 C6 . . 119.7(5) ?
C4 C5 H5 . . 120.1 ?
C6 C5 H5 . . 120.1 ?
C5 C6 C1 . . 121.4(4) ?
C5 C6 H6 . . 119.3 ?
C1 C6 H6 . . 119.3 ?
N1 C7 C2 . . 111.1(3) ?
N1 C7 H7A . . 109.4 ?
C2 C7 H7A . . 109.4 ?
N1 C7 H7B . . 109.4 ?
C2 C7 H7B . . 109.4 ?
H7A C7 H7B . . 108 ?
N1 C8 C9 . . 110.2(3) ?
N1 C8 H8A . . 109.6 ?
C9 C8 H8A . . 109.6 ?
N1 C8 H8B . . 109.6 ?
C9 C8 H8B . . 109.6 ?
H8A C8 H8B . . 108.1 ?
N2 C9 C8 . . 111.3(3) ?
N2 C9 H9A . . 109.4 ?
C8 C9 H9A . . 109.4 ?
N2 C9 H9B . . 109.4 ?
C8 C9 H9B . . 109.4 ?
H9A C9 H9B . . 108 ?
N2 C10 C11 . . 111.5(4) ?
N2 C10 H10A . . 109.3 ?
C11 C10 H10A . . 109.3 ?
N2 C10 H10B . . 109.3 ?
C11 C10 H10B . . 109.3 ?
H10A C10 H10B . . 108 ?
N1 C11 C10 . . 110.6(3) ?
N1 C11 H11A . . 109.5 ?
C10 C11 H11A . . 109.5 ?
N1 C11 H11B . . 109.5 ?
C10 C11 H11B . . 109.5 ?
H11A C11 H11B . . 108.1 ?
N2 C12 H12A . . 109.5 ?
N2 C12 H12B . . 109.5 ?
H12A C12 H12B . . 109.5 ?
N2 C12 H12C . . 109.5 ?
H12A C12 H12C . . 109.5 ?
H12B C12 H12C . . 109.5 ?
C14 C13 C18 . . 117.5(4) ?
C14 C13 P1 . . 117.3(3) ?
C18 C13 P1 . . 125.2(3) ?
C15 C14 C13 . . 121.4(4) ?
C15 C14 H14 . . 119.3 ?
C13 C14 H14 . . 119.3 ?
C16 C15 C14 . . 120.3(4) ?
C16 C15 H15 . . 119.8 ?
C14 C15 H15 . . 119.8 ?
C15 C16 C17 . . 119.4(4) ?
C15 C16 H16 . . 120.3 ?
C17 C16 H16 . . 120.3 ?
C16 C17 C18 . . 120.9(4) ?
C16 C17 H17 . . 119.5 ?
C18 C17 H17 . . 119.5 ?
C17 C18 C13 . . 120.5(4) ?
C17 C18 H18 . . 119.8 ?
C13 C18 H18 . . 119.8 ?
C20 C19 C24 . . 117.0(4) ?
C20 C19 P1 . . 124.4(3) ?
C24 C19 P1 . . 118.2(3) ?
C19 C20 C21 . . 121.6(4) ?
C19 C20 H20 . . 119.2 ?
C21 C20 H20 . . 119.2 ?
C22 C21 C20 . . 120.2(4) ?
C22 C21 H21 . . 119.9 ?
C20 C21 H21 . . 119.9 ?
C21 C22 C23 . . 119.6(4) ?
C21 C22 H22 . . 120.2 ?
C23 C22 H22 . . 120.2 ?
C22 C23 C24 . . 120.3(4) ?
C22 C23 H23 . . 119.8 ?
C24 C23 H23 . . 119.8 ?
C23 C24 C19 . . 121.2(4) ?
C23 C24 H24 . . 119.4 ?
C19 C24 H24 . . 119.4 ?
C8 N1 C11 . . 109.7(3) ?
C8 N1 C7 . . 111.9(3) ?
C11 N1 C7 . . 112.3(3) ?
C12 N2 C10 . . 111.1(3) ?
C12 N2 C9 . . 110.5(3) ?
C10 N2 C9 . . 108.7(3) ?
C13 P1 C19 . . 101.62(16) yes
C13 P1 C1 . . 103.38(16) yes
C19 P1 C1 . . 100.26(16) yes

loop_
_geom_bond_atom_site_label_1
_geom_bond_atom_site_label_2
_geom_bond_site_symmetry_2
_geom_bond_distance
_geom_bond_publ_flag
C1 C6 . 1.384(5) ?
C1 C2 . 1.402(5) ?
C1 P1 . 1.841(4) yes
C2 C3 . 1.386(6) ?
C2 C7 . 1.504(6) ?
C3 C4 . 1.368(7) ?
C3 H3 . 0.93 ?
C4 C5 . 1.367(7) ?
C4 H4 . 0.93 ?
C5 C6 . 1.369(6) ?
C5 H5 . 0.93 ?
C6 H6 . 0.93 ?
C7 N1 . 1.458(5) ?
C7 H7A . 0.97 ?
C7 H7B . 0.97 ?
C8 N1 . 1.452(5) ?
C8 C9 . 1.510(5) ?
C8 H8A . 0.97 ?
C8 H8B . 0.97 ?
C9 N2 . 1.450(5) ?
C9 H9A . 0.97 ?
C9 H9B . 0.97 ?
C10 N2 . 1.449(5) ?
C10 C11 . 1.493(6) ?
C10 H10A . 0.97 ?
C10 H10B . 0.97 ?
C11 N1 . 1.453(5) ?
C11 H11A . 0.97 ?
C11 H11B . 0.97 ?
C12 N2 . 1.448(5) ?
C12 H12A . 0.96 ?
C12 H12B . 0.96 ?
C12 H12C . 0.96 ?
C13 C14 . 1.381(5) ?
C13 C18 . 1.386(5) ?
C13 P1 . 1.829(4) yes
C14 C15 . 1.366(6) ?
C14 H14 . 0.93 ?
C15 C16 . 1.360(6) ?
C15 H15 . 0.93 ?
C16 C17 . 1.361(6) ?
C16 H16 . 0.93 ?
C17 C18 . 1.370(5) ?
C17 H17 . 0.93 ?
C18 H18 . 0.93 ?
C19 C20 . 1.376(5) ?
C19 C24 . 1.391(5) ?
C19 P1 . 1.839(4) yes
C20 C21 . 1.376(5) ?
C20 H20 . 0.93 ?
C21 C22 . 1.359(6) ?
C21 H21 . 0.93 ?
C22 C23 . 1.368(6) ?
C22 H22 . 0.93 ?
C23 C24 . 1.368(5) ?
C23 H23 . 0.93 ?
C24 H24 . 0.93 ?
N1 P1 . 3.051(3) ?

loop_
_geom_hbond_atom_site_label_D
_geom_hbond_atom_site_label_H
_geom_hbond_atom_site_label_A
_geom_hbond_site_symmetry_A
_geom_hbond_distance_DH
_geom_hbond_distance_HA
_geom_hbond_distance_DA
_geom_hbond_angle_DHA
C9 H9B Cg3 . 0.97 2.91 3.835(4) 160
C14 H14 Cg4 3_765 0.97 2.74 3.651(5) 166
C23 H23 Cg2 2_645 0.97 2.98 3.830(5) 154

loop_
_geom_torsion_atom_site_label_1
_geom_torsion_atom_site_label_2
_geom_torsion_atom_site_label_3
_geom_torsion_atom_site_label_4
_geom_torsion_site_symmetry_1
_geom_torsion_site_symmetry_2
_geom_torsion_site_symmetry_3
_geom_torsion_site_symmetry_4
_geom_torsion
_geom_torsion_publ_flag
C6 C1 C2 C3 . . . . -0.8(5) ?
P1 C1 C2 C3 . . . . 176.2(3) ?
C6 C1 C2 C7 . . . . 177.8(3) ?
P1 C1 C2 C7 . . . . -5.3(5) ?
C1 C2 C3 C4 . . . . 0.1(6) ?
C7 C2 C3 C4 . . . . -178.4(4) ?
C2 C3 C4 C5 . . . . 0.8(7) ?
C3 C4 C5 C6 . . . . -1.1(7) ?
C4 C5 C6 C1 . . . . 0.4(7) ?
C2 C1 C6 C5 . . . . 0.5(6) ?
P1 C1 C6 C5 . . . . -176.2(3) ?
C3 C2 C7 N1 . . . . 118.9(4) ?
C1 C2 C7 N1 . . . . -59.6(5) ?
N1 C8 C9 N2 . . . . 58.3(4) ?
N2 C10 C11 N1 . . . . -58.8(5) ?
C18 C13 C14 C15 . . . . 0.9(6) ?
P1 C13 C14 C15 . . . . 178.7(3) ?
C13 C14 C15 C16 . . . . -1.3(7) ?
C14 C15 C16 C17 . . . . 1.0(7) ?
C15 C16 C17 C18 . . . . -0.2(7) ?
C16 C17 C18 C13 . . . . -0.3(6) ?
C14 C13 C18 C17 . . . . -0.1(6) ?
P1 C13 C18 C17 . . . . -177.7(3) ?
C24 C19 C20 C21 . . . . -0.9(6) ?
P1 C19 C20 C21 . . . . -174.3(3) ?
C19 C20 C21 C22 . . . . -0.7(7) ?
C20 C21 C22 C23 . . . . 1.4(7) ?
C21 C22 C23 C24 . . . . -0.4(6) ?
C22 C23 C24 C19 . . . . -1.2(6) ?
C20 C19 C24 C23 . . . . 1.9(5) ?
P1 C19 C24 C23 . . . . 175.7(3) ?
C9 C8 N1 C11 . . . . -57.1(4) ?
C9 C8 N1 C7 . . . . 177.6(3) ?
C10 C11 N1 C8 . . . . 57.5(4) ?
C10 C11 N1 C7 . . . . -177.4(3) ?
C2 C7 N1 C8 . . . . -67.7(4) ?
C2 C7 N1 C11 . . . . 168.4(3) ?
C11 C10 N2 C12 . . . . 179.6(3) ?
C11 C10 N2 C9 . . . . 57.9(4) ?
C8 C9 N2 C12 . . . . -179.6(3) ?
C8 C9 N2 C10 . . . . -57.6(4) ?
C14 C13 P1 C19 . . . . 89.3(3) ?
C18 C13 P1 C19 . . . . -93.1(3) ?
C14 C13 P1 C1 . . . . -167.1(3) ?
C18 C13 P1 C1 . . . . 10.5(4) ?
C20 C19 P1 C13 . . . . -21.0(4) ?
C24 C19 P1 C13 . . . . 165.6(3) ?
C20 C19 P1 C1 . . . . -127.1(3) ?
C24 C19 P1 C1 . . . . 59.5(3) ?
C6 C1 P1 C13 . . . . -79.7(3) ?
C2 C1 P1 C13 . . . . 103.5(3) ?
C6 C1 P1 C19 . . . . 25.0(3) ?
C2 C1 P1 C19 . . . . -151.8(3) ?

loop_
_cod_related_entry_id
_cod_related_entry_database
_cod_related_entry_code
1 ChemSpider 24743937
